data_4104904
loop_
_publ_author_name
'Bo Jiang'
'Shu-Jiang Tu'
'Parminder Kaur'
'Walter Wever'
'Guigen Li'

_publ_section_title
;
 Four-Component Domino Reaction Leading to Multifunctionalized
 Quinazolines
;
_journal_name_full 'Journal of the American Chemical Society'
_journal_page_first 11660
_journal_page_last 11661
_journal_paper_doi 10.1021/ja904011s
_journal_volume 131
_journal_year 2009
_chemical_formula_sum 'C43 H51 N9 O5'
_chemical_formula_weight 773.93
_chemical_name_systematic
; 
 ? 
;
_space_group_IT_number 2
_symmetry_cell_setting triclinic
_symmetry_space_group_name_Hall '-P 1'
_symmetry_space_group_name_H-M 'P -1'
_atom_sites_solution_hydrogens geom
_atom_sites_solution_primary direct
_atom_sites_solution_secondary difmap
_audit_creation_method SHELXL-97
_cell_angle_alpha 78.2140(10)
_cell_angle_beta 74.1350(10)
_cell_angle_gamma 89.330(2)
_cell_formula_units_Z 2
_cell_length_a 9.9003(12)
_cell_length_b 14.2621(15)
_cell_length_c 15.4218(19)
_cell_measurement_reflns_used 595
_cell_measurement_temperature 298(2)
_cell_measurement_theta_max 25.443
_cell_measurement_theta_min 2.142
_cell_volume 2048.2(4)
_computing_cell_refinement 'Bruker SMART'
_computing_data_collection 'Bruker SMART'
_computing_data_reduction 'Bruker SHELXTL'
_computing_molecular_graphics 'Bruker SHELXTL'
_computing_publication_material 'Bruker SHELXTL'
_computing_structure_refinement 'SHELXL-97 (Sheldrick, 1997)'
_computing_structure_solution 'SHELXS-97 (Sheldrick, 1990)'
_diffrn_ambient_temperature 298(2)
_diffrn_measured_fraction_theta_full 0.981
_diffrn_measured_fraction_theta_max 0.981
_diffrn_measurement_device_type 'CCD area detector'
_diffrn_measurement_method 'phi and omega scans'
_diffrn_radiation_monochromator graphite
_diffrn_radiation_source 'fine-focus sealed tube'
_diffrn_radiation_type MoK\a
_diffrn_radiation_wavelength 0.71073
_diffrn_reflns_av_R_equivalents 0.1174
_diffrn_reflns_av_sigmaI/netI 0.3817
_diffrn_reflns_limit_h_max 11
_diffrn_reflns_limit_h_min -11
_diffrn_reflns_limit_k_max 16
_diffrn_reflns_limit_k_min -16
_diffrn_reflns_limit_l_max 18
_diffrn_reflns_limit_l_min -11
_diffrn_reflns_number 10835
_diffrn_reflns_theta_full 25.01
_diffrn_reflns_theta_max 25.01
_diffrn_reflns_theta_min 1.40
_exptl_absorpt_coefficient_mu 0.084
_exptl_absorpt_correction_T_max 0.9949
_exptl_absorpt_correction_T_min 0.9850
_exptl_absorpt_correction_type multi-scan
_exptl_absorpt_process_details sadabs
_exptl_crystal_colour 'pale yellow'
_exptl_crystal_density_diffrn 1.255
_exptl_crystal_description block
_exptl_crystal_F_000 824
_exptl_crystal_size_max 0.18
_exptl_crystal_size_mid 0.09
_exptl_crystal_size_min 0.06
_refine_diff_density_max 0.247
_refine_diff_density_min -0.229
_refine_diff_density_rms 0.057
_refine_ls_extinction_method none
_refine_ls_goodness_of_fit_ref 0.922
_refine_ls_hydrogen_treatment constr
_refine_ls_matrix_type full
_refine_ls_number_parameters 514
_refine_ls_number_reflns 7093
_refine_ls_number_restraints 0
_refine_ls_restrained_S_all 0.922
_refine_ls_R_factor_all 0.3341
_refine_ls_R_factor_gt 0.0920
_refine_ls_shift/su_max 0.001
_refine_ls_shift/su_mean 0.000
_refine_ls_structure_factor_coef Fsqd
_refine_ls_weighting_details 'calc w=1/[\s^2^(Fo^2^)+(0.0008P)^2^+0.0000P] where P=(Fo^2^+2Fc^2^)/3'
_refine_ls_weighting_scheme calc
_refine_ls_wR_factor_gt 0.1002
_refine_ls_wR_factor_ref 0.1364
_reflns_number_gt 1455
_reflns_number_total 7093
_reflns_threshold_expression >2sigma(I)
_cod_data_source_file ja904011s_si_004.cif
_cod_data_source_block 081112a
_cod_database_code 4104904

loop_
_symmetry_equiv_pos_as_xyz
'x, y, z'
'-x, -y, -z'

loop_
_atom_site_label
_atom_site_type_symbol
_atom_site_fract_x
_atom_site_fract_y
_atom_site_fract_z
_atom_site_U_iso_or_equiv
_atom_site_adp_type
_atom_site_occupancy
_atom_site_symmetry_multiplicity
_atom_site_calc_flag
_atom_site_refinement_flags
N1 N 0.9580(7) 0.5355(4) 0.2819(5) 0.055(2) Uani 1 1 d .
H1 H 1.0204 0.5157 0.2395 0.066 Uiso 1 1 calc R
N2 N 0.8775(7) 0.5557(5) 0.4324(5) 0.060(2) Uani 1 1 d .
H2 H 0.8792 0.5369 0.4887 0.073 Uiso 1 1 calc R
N3 N 0.9154(7) 0.7983(4) 0.3498(5) 0.073(3) Uani 1 1 d .
H3A H 0.9765 0.8447 0.3389 0.088 Uiso 1 1 calc R
H3B H 0.8514 0.7855 0.4016 0.088 Uiso 1 1 calc R
N4 N 1.2104(9) 0.8877(5) 0.1773(6) 0.090(3) Uani 1 1 d .
N5 N 0.2696(7) 0.0272(4) 0.2991(5) 0.053(2) Uani 1 1 d .
H5 H 0.2529 0.0084 0.2533 0.064 Uiso 1 1 calc R
N6 N 0.1887(7) 0.0500(4) 0.4502(5) 0.058(2) Uani 1 1 d .
H6 H 0.1297 0.0347 0.5039 0.070 Uiso 1 1 calc R
N7 N 0.2552(6) 0.3032(4) 0.3588(5) 0.077(3) Uani 1 1 d .
H7A H 0.2152 0.3546 0.3410 0.092 Uiso 1 1 calc R
H7B H 0.2652 0.2899 0.4136 0.092 Uiso 1 1 calc R
N8 N 0.1410(8) 0.4001(5) 0.1692(6) 0.083(3) Uani 1 1 d .
N9 N 0.7475(13) 0.2590(8) 0.4794(9) 0.118(4) Uani 1 1 d .
O1 O 1.0715(6) 0.4692(4) 0.3887(4) 0.0658(19) Uani 1 1 d .
O2 O 0.6869(6) 0.6425(4) 0.4764(4) 0.072(2) Uani 1 1 d .
O3 O 0.0584(6) -0.0424(4) 0.3964(4) 0.0635(18) Uani 1 1 d .
O4 O 0.3143(6) 0.1412(4) 0.5052(4) 0.0677(19) Uani 1 1 d .
O5 O 0.6856(10) 0.2178(7) 0.3675(7) 0.156(4) Uani 1 1 d .
C1 C 0.9731(11) 0.5173(6) 0.3657(7) 0.056(3) Uani 1 1 d .
C2 C 0.7799(10) 0.6222(6) 0.4146(7) 0.060(3) Uani 1 1 d .
C3 C 0.8072(9) 0.6656(5) 0.3118(6) 0.049(3) Uani 1 1 d .
H3 H 0.7208 0.6951 0.3029 0.059 Uiso 1 1 calc R
C4 C 0.9202(9) 0.7441(5) 0.2837(7) 0.053(3) Uani 1 1 d .
C5 C 1.0146(9) 0.7586(5) 0.2023(6) 0.046(2) Uani 1 1 d .
C6 C 1.0239(8) 0.7016(5) 0.1266(6) 0.046(2) Uani 1 1 d .
H6A H 1.1045 0.6606 0.1235 0.055 Uiso 1 1 calc R
C7 C 0.8884(8) 0.6376(5) 0.1527(5) 0.042(2) Uani 1 1 d .
H7 H 0.8144 0.6800 0.1401 0.050 Uiso 1 1 calc R
C8 C 0.8379(8) 0.5889(5) 0.2555(6) 0.039(2) Uani 1 1 d .
C9 C 0.7108(8) 0.5208(5) 0.2758(6) 0.068(3) Uani 1 1 d .
H9A H 0.6303 0.5583 0.2697 0.082 Uiso 1 1 calc R
H9B H 0.6904 0.4859 0.3392 0.082 Uiso 1 1 calc R
C10 C 0.7293(10) 0.4474(6) 0.2122(6) 0.070(3) Uani 1 1 d .
H10A H 0.8003 0.4031 0.2242 0.084 Uiso 1 1 calc R
H10B H 0.6415 0.4109 0.2250 0.084 Uiso 1 1 calc R
C11 C 0.7728(9) 0.4991(5) 0.1133(7) 0.074(3) Uani 1 1 d .
H11A H 0.6962 0.5375 0.1005 0.089 Uiso 1 1 calc R
H11B H 0.7886 0.4521 0.0745 0.089 Uiso 1 1 calc R
C12 C 0.9041(8) 0.5637(5) 0.0875(5) 0.053(3) Uani 1 1 d .
H12A H 0.9216 0.5983 0.0241 0.063 Uiso 1 1 calc R
H12B H 0.9840 0.5249 0.0920 0.063 Uiso 1 1 calc R
C13 C 1.1217(10) 0.8298(6) 0.1862(6) 0.061(3) Uani 1 1 d .
C14 C 1.0431(9) 0.7682(6) 0.0340(6) 0.049(2) Uani 1 1 d .
C15 C 1.1329(10) 0.7434(6) -0.0409(7) 0.061(3) Uani 1 1 d .
H15 H 1.1879 0.6909 -0.0324 0.073 Uiso 1 1 calc R
C16 C 1.1447(9) 0.7952(7) -0.1310(7) 0.068(3) Uani 1 1 d .
H16 H 1.2057 0.7778 -0.1821 0.082 Uiso 1 1 calc R
C17 C 1.0581(9) 0.8762(7) -0.1404(7) 0.060(3) Uani 1 1 d .
C18 C 0.9779(9) 0.8969(6) -0.0645(7) 0.055(3) Uani 1 1 d .
H18 H 0.9254 0.9511 -0.0707 0.065 Uiso 1 1 calc R
C19 C 0.9643(8) 0.8458(6) 0.0236(6) 0.052(3) Uani 1 1 d .
H19 H 0.9031 0.8638 0.0742 0.062 Uiso 1 1 calc R
C20 C 1.0744(10) 0.9306(6) -0.2401(6) 0.090(3) Uani 1 1 d .
H20A H 0.9831 0.9435 -0.2489 0.135 Uiso 1 1 calc R
H20B H 1.1229 0.8922 -0.2823 0.135 Uiso 1 1 calc R
H20C H 1.1272 0.9900 -0.2514 0.135 Uiso 1 1 calc R
C21 C 0.1727(10) 0.0073(5) 0.3788(7) 0.056(3) Uani 1 1 d .
C22 C 0.2975(10) 0.1161(5) 0.4354(6) 0.045(2) Uani 1 1 d .
C23 C 0.3783(8) 0.1573(5) 0.3376(6) 0.042(2) Uani 1 1 d .
H23 H 0.4704 0.1814 0.3380 0.050 Uiso 1 1 calc R
C24 C 0.3047(9) 0.2400(6) 0.2976(7) 0.054(3) Uani 1 1 d .
C25 C 0.2933(9) 0.2551(6) 0.2133(6) 0.051(3) Uani 1 1 d .
C26 C 0.3520(8) 0.1940(5) 0.1451(6) 0.046(3) Uani 1 1 d .
H26 H 0.2745 0.1546 0.1408 0.055 Uiso 1 1 calc R
C27 C 0.4591(7) 0.1260(5) 0.1792(6) 0.046(3) Uani 1 1 d .
H27 H 0.5423 0.1661 0.1730 0.055 Uiso 1 1 calc R
C28 C 0.4023(8) 0.0784(6) 0.2831(6) 0.044(2) Uani 1 1 d .
C29 C 0.5104(8) 0.0094(5) 0.3124(6) 0.071(3) Uani 1 1 d .
H29A H 0.5955 0.0464 0.3061 0.086 Uiso 1 1 calc R
H29B H 0.4731 -0.0205 0.3770 0.086 Uiso 1 1 calc R
C30 C 0.5482(9) -0.0682(6) 0.2575(6) 0.076(3) Uani 1 1 d .
H30A H 0.4654 -0.1082 0.2653 0.092 Uiso 1 1 calc R
H30B H 0.6175 -0.1083 0.2785 0.092 Uiso 1 1 calc R
C31 C 0.6095(9) -0.0177(6) 0.1533(7) 0.080(4) Uani 1 1 d .
H31A H 0.6965 0.0175 0.1459 0.096 Uiso 1 1 calc R
H31B H 0.6310 -0.0663 0.1164 0.096 Uiso 1 1 calc R
C32 C 0.5090(7) 0.0502(5) 0.1184(6) 0.061(3) Uani 1 1 d .
H32A H 0.4277 0.0137 0.1173 0.074 Uiso 1 1 calc R
H32B H 0.5547 0.0832 0.0557 0.074 Uiso 1 1 calc R
C33 C 0.2142(11) 0.3349(7) 0.1867(6) 0.065(3) Uani 1 1 d .
C34 C 0.4179(8) 0.2520(6) 0.0536(7) 0.045(2) Uani 1 1 d .
C35 C 0.4103(9) 0.2276(6) -0.0259(6) 0.061(3) Uani 1 1 d .
H35 H 0.3543 0.1735 -0.0202 0.074 Uiso 1 1 calc R
C36 C 0.4779(9) 0.2756(6) -0.1137(7) 0.065(3) Uani 1 1 d .
H36 H 0.4642 0.2553 -0.1644 0.078 Uiso 1 1 calc R
C37 C 0.5681(9) 0.3556(7) -0.1263(7) 0.066(3) Uani 1 1 d .
C38 C 0.5774(9) 0.3844(6) -0.0478(7) 0.060(3) Uani 1 1 d .
H38 H 0.6318 0.4393 -0.0539 0.072 Uiso 1 1 calc R
C39 C 0.5069(8) 0.3331(5) 0.0409(6) 0.054(3) Uani 1 1 d .
H39 H 0.5193 0.3530 0.0921 0.065 Uiso 1 1 calc R
C40 C 0.6480(9) 0.4124(6) -0.2246(6) 0.088(3) Uani 1 1 d .
H40A H 0.5870 0.4575 -0.2477 0.133 Uiso 1 1 calc R
H40B H 0.6768 0.3685 -0.2651 0.133 Uiso 1 1 calc R
H40C H 0.7293 0.4460 -0.2214 0.133 Uiso 1 1 calc R
C41 C 0.6465(16) 0.2375(10) 0.4452(12) 0.145(6) Uani 1 1 d .
H41 H 0.5520 0.2370 0.4771 0.174 Uiso 1 1 calc R
C42 C 0.8906(14) 0.2430(9) 0.4358(9) 0.167(6) Uani 1 1 d .
H42A H 0.9007 0.2410 0.3725 0.251 Uiso 1 1 calc R
H42B H 0.9168 0.1832 0.4669 0.251 Uiso 1 1 calc R
H42C H 0.9503 0.2942 0.4387 0.251 Uiso 1 1 calc R
C43 C 0.7213(15) 0.2828(10) 0.5688(10) 0.203(8) Uani 1 1 d .
H43A H 0.6437 0.2433 0.6113 0.304 Uiso 1 1 calc R
H43B H 0.6993 0.3491 0.5643 0.304 Uiso 1 1 calc R
H43C H 0.8036 0.2719 0.5904 0.304 Uiso 1 1 calc R

loop_
_atom_site_aniso_label
_atom_site_aniso_U_11
_atom_site_aniso_U_22
_atom_site_aniso_U_33
_atom_site_aniso_U_23
_atom_site_aniso_U_13
_atom_site_aniso_U_12
N1 0.068(6) 0.058(5) 0.045(6) -0.026(5) -0.017(5) 0.009(4)
N2 0.075(6) 0.058(5) 0.046(6) -0.012(4) -0.013(5) 0.011(4)
N3 0.099(6) 0.058(5) 0.063(6) -0.033(4) -0.007(5) -0.021(4)
N4 0.112(8) 0.058(6) 0.103(8) -0.028(5) -0.026(6) -0.002(5)
N5 0.068(6) 0.045(4) 0.047(6) -0.019(4) -0.012(5) -0.015(4)
N6 0.066(5) 0.050(5) 0.070(6) -0.025(4) -0.027(5) -0.011(4)
N7 0.108(6) 0.049(5) 0.094(7) -0.038(5) -0.048(6) 0.036(4)
N8 0.096(7) 0.075(6) 0.087(7) -0.022(5) -0.038(6) 0.045(5)
N9 0.106(10) 0.139(9) 0.123(12) -0.036(8) -0.047(10) -0.027(8)
O1 0.098(5) 0.057(4) 0.051(4) -0.025(3) -0.026(4) 0.039(3)
O2 0.072(5) 0.070(4) 0.076(6) -0.035(4) -0.010(4) 0.008(3)
O3 0.069(4) 0.053(4) 0.065(5) -0.013(3) -0.012(4) -0.017(3)
O4 0.082(5) 0.062(4) 0.062(5) -0.025(4) -0.017(4) 0.003(3)
O5 0.128(8) 0.224(10) 0.139(10) -0.094(9) -0.034(8) -0.012(7)
C1 0.078(8) 0.037(6) 0.050(8) -0.027(6) 0.004(7) 0.011(5)
C2 0.071(8) 0.046(6) 0.065(9) -0.028(6) -0.011(7) -0.006(6)
C3 0.064(6) 0.048(6) 0.047(7) -0.019(5) -0.025(6) -0.010(5)
C4 0.058(6) 0.040(5) 0.057(7) -0.026(5) 0.002(5) -0.015(5)
C5 0.051(6) 0.045(5) 0.051(7) -0.017(5) -0.023(5) -0.004(5)
C6 0.053(6) 0.042(5) 0.047(7) -0.010(5) -0.019(5) -0.001(4)
C7 0.047(6) 0.038(5) 0.043(6) -0.009(5) -0.018(5) 0.018(4)
C8 0.051(6) 0.027(5) 0.046(6) -0.023(5) -0.015(5) 0.012(4)
C9 0.074(7) 0.044(5) 0.088(8) -0.025(5) -0.017(6) -0.013(5)
C10 0.119(9) 0.045(6) 0.055(8) -0.022(6) -0.030(7) -0.009(5)
C11 0.082(7) 0.042(6) 0.131(11) -0.054(6) -0.059(8) 0.013(5)
C12 0.074(7) 0.048(5) 0.050(7) -0.029(5) -0.028(5) 0.008(5)
C13 0.087(8) 0.057(7) 0.051(7) -0.013(5) -0.039(6) 0.002(6)
C14 0.062(6) 0.045(6) 0.041(7) -0.014(5) -0.011(6) -0.010(5)
C15 0.078(7) 0.053(6) 0.062(8) -0.024(6) -0.028(7) -0.005(5)
C16 0.052(7) 0.075(7) 0.081(9) -0.024(7) -0.019(7) -0.015(6)
C17 0.047(6) 0.070(7) 0.059(8) -0.008(6) -0.013(6) -0.003(5)
C18 0.052(6) 0.057(6) 0.054(7) -0.010(6) -0.017(6) 0.010(5)
C19 0.060(6) 0.041(5) 0.056(8) -0.019(5) -0.012(6) 0.014(5)
C20 0.109(9) 0.098(8) 0.069(9) -0.008(7) -0.042(8) 0.015(6)
C21 0.067(7) 0.040(5) 0.054(8) -0.012(5) -0.004(6) -0.012(5)
C22 0.077(7) 0.032(5) 0.034(7) -0.016(5) -0.022(6) 0.025(5)
C23 0.038(5) 0.037(5) 0.047(7) -0.022(5) 0.002(5) 0.006(4)
C24 0.055(6) 0.043(6) 0.063(8) -0.021(6) -0.008(6) 0.002(5)
C25 0.069(7) 0.046(6) 0.036(7) -0.014(5) -0.006(6) 0.001(5)
C26 0.050(6) 0.031(5) 0.061(7) -0.022(5) -0.014(5) 0.018(4)
C27 0.029(5) 0.032(5) 0.087(8) -0.034(5) -0.016(5) -0.002(4)
C28 0.035(5) 0.040(5) 0.063(7) -0.032(5) -0.006(5) 0.008(4)
C29 0.061(6) 0.059(6) 0.108(9) -0.042(6) -0.028(6) 0.007(5)
C30 0.092(8) 0.058(7) 0.099(9) -0.056(7) -0.031(7) 0.042(5)
C31 0.056(7) 0.053(6) 0.143(11) -0.066(7) -0.013(7) 0.028(5)
C32 0.037(5) 0.050(5) 0.106(9) -0.045(6) -0.014(6) 0.004(4)
C33 0.090(8) 0.060(7) 0.036(7) -0.009(6) -0.001(6) 0.000(6)
C34 0.046(6) 0.044(6) 0.047(7) -0.025(5) -0.006(5) 0.010(4)
C35 0.066(7) 0.063(6) 0.044(7) -0.014(6) 0.006(6) -0.016(5)
C36 0.058(7) 0.065(7) 0.088(9) -0.039(6) -0.029(6) -0.006(5)
C37 0.048(6) 0.080(7) 0.050(8) -0.002(6) 0.008(6) 0.031(5)
C38 0.068(7) 0.062(6) 0.059(7) -0.041(6) -0.012(6) 0.003(5)
C39 0.064(7) 0.059(6) 0.044(7) -0.028(5) -0.010(6) 0.004(5)
C40 0.060(7) 0.109(8) 0.083(9) -0.006(7) -0.007(6) 0.024(6)
C41 0.125(15) 0.181(14) 0.141(17) -0.057(12) -0.038(13) -0.028(11)
C42 0.152(14) 0.143(12) 0.207(18) -0.010(11) -0.068(14) -0.042(11)
C43 0.27(2) 0.195(16) 0.136(16) -0.032(13) -0.044(16) -0.060(13)

loop_
_atom_type_symbol
_atom_type_description
_atom_type_scat_dispersion_real
_atom_type_scat_dispersion_imag
_atom_type_scat_source
C C 0.0033 0.0016 'International Tables Vol C Tables 4.2.6.8 and 6.1.1.4'
H H 0.0000 0.0000 'International Tables Vol C Tables 4.2.6.8 and 6.1.1.4'
N N 0.0061 0.0033 'International Tables Vol C Tables 4.2.6.8 and 6.1.1.4'
O O 0.0106 0.0060 'International Tables Vol C Tables 4.2.6.8 and 6.1.1.4'

loop_
_geom_angle_atom_site_label_1
_geom_angle_atom_site_label_2
_geom_angle_atom_site_label_3
_geom_angle
C1 N1 C8 124.1(8)
C1 N1 H1 117.9
C8 N1 H1 117.9
C2 N2 C1 124.8(9)
C2 N2 H2 117.6
C1 N2 H2 117.6
C4 N3 H3A 120.0
C4 N3 H3B 120.0
H3A N3 H3B 120.0
C21 N5 C28 124.5(7)
C21 N5 H5 117.7
C28 N5 H5 117.7
C22 N6 C21 121.0(8)
C22 N6 H6 119.5
C21 N6 H6 119.5
C24 N7 H7A 120.0
C24 N7 H7B 120.0
H7A N7 H7B 120.0
C41 N9 C42 120.2(14)
C41 N9 C43 123.2(15)
C42 N9 C43 115.7(13)
O1 C1 N1 124.1(9)
O1 C1 N2 118.3(10)
N1 C1 N2 117.6(10)
O2 C2 N2 121.4(10)
O2 C2 C3 126.1(10)
N2 C2 C3 112.5(8)
C4 C3 C8 114.0(7)
C4 C3 C2 109.3(7)
C8 C3 C2 111.1(7)
C4 C3 H3 107.4
C8 C3 H3 107.4
C2 C3 H3 107.4
C5 C4 N3 124.2(7)
C5 C4 C3 121.4(8)
N3 C4 C3 114.4(7)
C4 C5 C13 116.3(8)
C4 C5 C6 126.3(7)
C13 C5 C6 117.2(8)
C14 C6 C5 110.8(6)
C14 C6 C7 110.8(7)
C5 C6 C7 108.5(6)
C14 C6 H6A 108.9
C5 C6 H6A 108.9
C7 C6 H6A 108.9
C8 C7 C6 114.1(7)
C8 C7 C12 112.5(6)
C6 C7 C12 110.5(6)
C8 C7 H7 106.4
C6 C7 H7 106.4
C12 C7 H7 106.4
N1 C8 C3 105.7(7)
N1 C8 C9 110.4(6)
C3 C8 C9 111.7(6)
N1 C8 C7 108.4(6)
C3 C8 C7 108.7(6)
C9 C8 C7 111.8(7)
C8 C9 C10 114.3(6)
C8 C9 H9A 108.7
C10 C9 H9A 108.7
C8 C9 H9B 108.7
C10 C9 H9B 108.7
H9A C9 H9B 107.6
C11 C10 C9 109.8(7)
C11 C10 H10A 109.7
C9 C10 H10A 109.7
C11 C10 H10B 109.7
C9 C10 H10B 109.7
H10A C10 H10B 108.2
C10 C11 C12 114.1(8)
C10 C11 H11A 108.7
C12 C11 H11A 108.7
C10 C11 H11B 108.7
C12 C11 H11B 108.7
H11A C11 H11B 107.6
C11 C12 C7 111.1(6)
C11 C12 H12A 109.4
C7 C12 H12A 109.4
C11 C12 H12B 109.4
C7 C12 H12B 109.4
H12A C12 H12B 108.0
N4 C13 C5 176.7(11)
C19 C14 C15 120.2(9)
C19 C14 C6 121.5(9)
C15 C14 C6 118.0(9)
C14 C15 C16 121.7(10)
C14 C15 H15 119.1
C16 C15 H15 119.1
C15 C16 C17 117.0(10)
C15 C16 H16 121.5
C17 C16 H16 121.5
C18 C17 C16 117.3(10)
C18 C17 C20 127.5(10)
C16 C17 C20 115.2(9)
C17 C18 C19 125.9(9)
C17 C18 H18 117.0
C19 C18 H18 117.0
C14 C19 C18 117.8(9)
C14 C19 H19 121.1
C18 C19 H19 121.1
C17 C20 H20A 109.5
C17 C20 H20B 109.5
H20A C20 H20B 109.5
C17 C20 H20C 109.5
H20A C20 H20C 109.5
H20B C20 H20C 109.5
O3 C21 N5 125.9(9)
O3 C21 N6 115.7(8)
N5 C21 N6 118.2(8)
O4 C22 N6 116.6(8)
O4 C22 C23 125.4(8)
N6 C22 C23 117.8(8)
C24 C23 C22 110.2(6)
C24 C23 C28 113.5(8)
C22 C23 C28 109.3(7)
C24 C23 H23 107.9
C22 C23 H23 107.9
C28 C23 H23 107.9
C25 C24 N7 123.6(9)
C25 C24 C23 123.2(9)
N7 C24 C23 113.1(8)
C24 C25 C33 116.5(9)
C24 C25 C26 125.2(9)
C33 C25 C26 118.3(9)
C34 C26 C25 111.6(7)
C34 C26 C27 110.6(7)
C25 C26 C27 109.7(8)
C34 C26 H26 108.3
C25 C26 H26 108.3
C27 C26 H26 108.3
C26 C27 C28 111.8(6)
C26 C27 C32 112.5(7)
C28 C27 C32 111.9(6)
C26 C27 H27 106.7
C28 C27 H27 106.7
C32 C27 H27 106.7
N5 C28 C23 108.8(6)
N5 C28 C29 110.4(7)
C23 C28 C29 110.4(7)
N5 C28 C27 109.7(7)
C23 C28 C27 108.0(7)
C29 C28 C27 109.5(7)
C30 C29 C28 114.3(8)
C30 C29 H29A 108.7
C28 C29 H29A 108.7
C30 C29 H29B 108.7
C28 C29 H29B 108.7
H29A C29 H29B 107.6
C29 C30 C31 107.6(7)
C29 C30 H30A 110.2
C31 C30 H30A 110.2
C29 C30 H30B 110.2
C31 C30 H30B 110.2
H30A C30 H30B 108.5
C32 C31 C30 112.5(7)
C32 C31 H31A 109.1
C30 C31 H31A 109.1
C32 C31 H31B 109.1
C30 C31 H31B 109.1
H31A C31 H31B 107.8
C31 C32 C27 112.4(7)
C31 C32 H32A 109.1
C27 C32 H32A 109.1
C31 C32 H32B 109.1
C27 C32 H32B 109.1
H32A C32 H32B 107.8
N8 C33 C25 175.9(10)
C35 C34 C39 114.6(8)
C35 C34 C26 123.3(8)
C39 C34 C26 121.8(8)
C34 C35 C36 125.9(9)
C34 C35 H35 117.1
C36 C35 H35 117.1
C35 C36 C37 119.5(9)
C35 C36 H36 120.3
C37 C36 H36 120.3
C38 C37 C36 116.9(9)
C38 C37 C40 121.6(10)
C36 C37 C40 121.5(10)
C37 C38 C39 121.9(8)
C37 C38 H38 119.1
C39 C38 H38 119.1
C38 C39 C34 121.2(8)
C38 C39 H39 119.4
C34 C39 H39 119.4
C37 C40 H40A 109.5
C37 C40 H40B 109.5
H40A C40 H40B 109.5
C37 C40 H40C 109.5
H40A C40 H40C 109.5
H40B C40 H40C 109.5
O5 C41 N9 115.7(16)
O5 C41 H41 122.1
N9 C41 H41 122.1
N9 C42 H42A 109.5
N9 C42 H42B 109.5
H42A C42 H42B 109.5
N9 C42 H42C 109.5
H42A C42 H42C 109.5
H42B C42 H42C 109.5
N9 C43 H43A 109.5
N9 C43 H43B 109.5
H43A C43 H43B 109.5
N9 C43 H43C 109.5
H43A C43 H43C 109.5
H43B C43 H43C 109.5

loop_
_geom_bond_atom_site_label_1
_geom_bond_atom_site_label_2
_geom_bond_distance
N1 C1 1.313(11)
N1 C8 1.509(9)
N1 H1 0.8600
N2 C2 1.388(10)
N2 C1 1.393(9)
N2 H2 0.8600
N3 C4 1.391(9)
N3 H3A 0.8600
N3 H3B 0.8600
N4 C13 1.174(9)
N5 C21 1.316(8)
N5 C28 1.447(8)
N5 H5 0.8600
N6 C22 1.379(9)
N6 C21 1.407(10)
N6 H6 0.8600
N7 C24 1.424(9)
N7 H7A 0.8600
N7 H7B 0.8600
N8 C33 1.205(11)
N9 C41 1.317(15)
N9 C42 1.430(13)
N9 C43 1.441(14)
O1 C1 1.273(11)
O2 C2 1.210(8)
O3 C21 1.276(9)
O4 C22 1.254(9)
O5 C41 1.243(14)
C2 C3 1.529(11)
C3 C4 1.503(9)
C3 C8 1.510(9)
C3 H3 0.9800
C4 C5 1.322(9)
C5 C13 1.412(10)
C5 C6 1.537(10)
C6 C14 1.511(10)
C6 C7 1.541(9)
C6 H6A 0.9800
C7 C8 1.540(10)
C7 C12 1.578(9)
C7 H7 0.9800
C8 C9 1.522(9)
C9 C10 1.550(9)
C9 H9A 0.9700
C9 H9B 0.9700
C10 C11 1.498(10)
C10 H10A 0.9700
C10 H10B 0.9700
C11 C12 1.514(9)
C11 H11A 0.9700
C11 H11B 0.9700
C12 H12A 0.9700
C12 H12B 0.9700
C14 C19 1.354(10)
C14 C15 1.359(10)
C15 C16 1.408(11)
C15 H15 0.9300
C16 C17 1.437(11)
C16 H16 0.9300
C17 C18 1.310(10)
C17 C20 1.541(11)
C18 C19 1.375(10)
C18 H18 0.9300
C19 H19 0.9300
C20 H20A 0.9600
C20 H20B 0.9600
C20 H20C 0.9600
C22 C23 1.500(10)
C23 C24 1.493(11)
C23 C28 1.515(8)
C23 H23 0.9800
C24 C25 1.310(11)
C25 C33 1.429(12)
C25 C26 1.494(10)
C26 C34 1.460(10)
C26 C27 1.554(10)
C26 H26 0.9800
C27 C28 1.556(10)
C27 C32 1.562(8)
C27 H27 0.9800
C28 C29 1.541(11)
C29 C30 1.510(9)
C29 H29A 0.9700
C29 H29B 0.9700
C30 C31 1.573(11)
C30 H30A 0.9700
C30 H30B 0.9700
C31 C32 1.509(11)
C31 H31A 0.9700
C31 H31B 0.9700
C32 H32A 0.9700
C32 H32B 0.9700
C34 C35 1.361(10)
C34 C39 1.411(9)
C35 C36 1.374(10)
C35 H35 0.9300
C36 C37 1.405(11)
C36 H36 0.9300
C37 C38 1.380(11)
C37 C40 1.561(11)
C38 C39 1.405(10)
C38 H38 0.9300
C39 H39 0.9300
C40 H40A 0.9600
C40 H40B 0.9600
C40 H40C 0.9600
C41 H41 0.9300
C42 H42A 0.9600
C42 H42B 0.9600
C42 H42C 0.9600
C43 H43A 0.9600
C43 H43B 0.9600
C43 H43C 0.9600

loop_
_geom_torsion_atom_site_label_1
_geom_torsion_atom_site_label_2
_geom_torsion_atom_site_label_3
_geom_torsion_atom_site_label_4
_geom_torsion
C8 N1 C1 O1 177.3(7)
C8 N1 C1 N2 -4.7(12)
C2 N2 C1 O1 168.8(8)
C2 N2 C1 N1 -9.3(12)
C1 N2 C2 O2 169.3(8)
C1 N2 C2 C3 -12.1(11)
O2 C2 C3 C4 97.4(10)
N2 C2 C3 C4 -81.1(8)
O2 C2 C3 C8 -135.9(9)
N2 C2 C3 C8 45.5(10)
C8 C3 C4 C5 18.3(12)
C2 C3 C4 C5 143.3(9)
C8 C3 C4 N3 -161.7(8)
C2 C3 C4 N3 -36.7(10)
N3 C4 C5 C13 4.5(13)
C3 C4 C5 C13 -175.5(8)
N3 C4 C5 C6 -179.5(8)
C3 C4 C5 C6 0.5(13)
C4 C5 C6 C14 132.9(9)
C13 C5 C6 C14 -51.2(10)
C4 C5 C6 C7 11.1(11)
C13 C5 C6 C7 -173.0(7)
C14 C6 C7 C8 -163.4(7)
C5 C6 C7 C8 -41.6(8)
C14 C6 C7 C12 68.7(8)
C5 C6 C7 C12 -169.5(6)
C1 N1 C8 C3 36.7(10)
C1 N1 C8 C9 -84.2(9)
C1 N1 C8 C7 153.1(7)
C4 C3 C8 N1 69.5(9)
C2 C3 C8 N1 -54.5(9)
C4 C3 C8 C9 -170.4(8)
C2 C3 C8 C9 65.5(10)
C4 C3 C8 C7 -46.7(10)
C2 C3 C8 C7 -170.7(7)
C6 C7 C8 N1 -53.7(8)
C12 C7 C8 N1 73.1(8)
C6 C7 C8 C3 60.7(8)
C12 C7 C8 C3 -172.4(7)
C6 C7 C8 C9 -175.6(6)
C12 C7 C8 C9 -48.7(8)
N1 C8 C9 C10 -69.5(10)
C3 C8 C9 C10 173.2(8)
C7 C8 C9 C10 51.2(9)
C8 C9 C10 C11 -53.7(11)
C9 C10 C11 C12 55.6(10)
C10 C11 C12 C7 -54.7(9)
C8 C7 C12 C11 50.2(9)
C6 C7 C12 C11 179.0(7)
C4 C5 C13 N4 34(19)
C6 C5 C13 N4 -142(18)
C5 C6 C14 C19 -45.9(11)
C7 C6 C14 C19 74.5(9)
C5 C6 C14 C15 140.2(7)
C7 C6 C14 C15 -99.3(8)
C19 C14 C15 C16 -1.6(13)
C6 C14 C15 C16 172.4(7)
C14 C15 C16 C17 0.4(13)
C15 C16 C17 C18 1.7(12)
C15 C16 C17 C20 -179.9(8)
C16 C17 C18 C19 -2.9(14)
C20 C17 C18 C19 178.9(9)
C15 C14 C19 C18 0.5(12)
C6 C14 C19 C18 -173.2(8)
C17 C18 C19 C14 1.8(14)
C28 N5 C21 O3 -175.7(8)
C28 N5 C21 N6 9.6(12)
C22 N6 C21 O3 -170.7(7)
C22 N6 C21 N5 4.5(12)
C21 N6 C22 O4 -171.2(8)
C21 N6 C22 C23 13.3(12)
O4 C22 C23 C24 -90.6(11)
N6 C22 C23 C24 84.4(9)
O4 C22 C23 C28 144.0(8)
N6 C22 C23 C28 -41.0(10)
C22 C23 C24 C25 -139.2(9)
C28 C23 C24 C25 -16.3(12)
C22 C23 C24 N7 44.0(9)
C28 C23 C24 N7 167.0(6)
N7 C24 C25 C33 -6.3(13)
C23 C24 C25 C33 177.3(8)
N7 C24 C25 C26 175.8(7)
C23 C24 C25 C26 -0.6(14)
C24 C25 C26 C34 -137.1(9)
C33 C25 C26 C34 45.1(11)
C24 C25 C26 C27 -14.2(12)
C33 C25 C26 C27 168.0(7)
C34 C26 C27 C28 168.5(6)
C25 C26 C27 C28 45.0(8)
C34 C26 C27 C32 -64.5(8)
C25 C26 C27 C32 172.0(7)
C21 N5 C28 C23 -38.0(11)
C21 N5 C28 C29 83.3(9)
C21 N5 C28 C27 -155.9(7)
C24 C23 C28 N5 -73.5(9)
C22 C23 C28 N5 50.0(9)
C24 C23 C28 C29 165.2(7)
C22 C23 C28 C29 -71.3(9)
C24 C23 C28 C27 45.5(9)
C22 C23 C28 C27 168.9(7)
C26 C27 C28 N5 56.9(7)
C32 C27 C28 N5 -70.4(8)
C26 C27 C28 C23 -61.6(8)
C32 C27 C28 C23 171.2(6)
C26 C27 C28 C29 178.1(6)
C32 C27 C28 C29 50.9(8)
N5 C28 C29 C30 63.4(10)
C23 C28 C29 C30 -176.3(7)
C27 C28 C29 C30 -57.5(9)
C28 C29 C30 C31 58.9(10)
C29 C30 C31 C32 -56.5(10)
C30 C31 C32 C27 54.1(9)
C26 C27 C32 C31 -178.2(7)
C28 C27 C32 C31 -51.3(9)
C24 C25 C33 N8 -50(16)
C26 C25 C33 N8 128(16)
C25 C26 C34 C35 -142.7(9)
C27 C26 C34 C35 94.9(10)
C25 C26 C34 C39 44.1(11)
C27 C26 C34 C39 -78.3(9)
C39 C34 C35 C36 -1.5(14)
C26 C34 C35 C36 -175.2(8)
C34 C35 C36 C37 2.4(14)
C35 C36 C37 C38 -3.4(13)
C35 C36 C37 C40 179.7(8)
C36 C37 C38 C39 3.7(13)
C40 C37 C38 C39 -179.4(7)
C37 C38 C39 C34 -3.0(13)
C35 C34 C39 C38 1.7(12)
C26 C34 C39 C38 175.5(8)
C42 N9 C41 O5 -11(2)
C43 N9 C41 O5 -179.5(13)
